data_4109218
loop_
_publ_author_name
'Vadim A. Soloshonok'
'Hisanori Ueki'
'Jason L. Moore'
'Trevor K. Ellis'

_publ_contact_author
; 
   Prof. Vadim A. Soloshonok 
   Department of Chemistry and Biochemistry
   University of Oklahoma 
   620 Parrington Oval, Room 208
   Norman, OK  73019-3051  USA 
;
_publ_contact_author_email vadim@ou.edu
_publ_contact_author_fax 1(405)3256111
_publ_contact_author_phone 1(405)3258279
_publ_section_title
;
 Design and Synthesis of Molecules with Switchable Chirality via Formation
 and Cleavage of Metal-Ligand Coordination Bonds
;
_journal_name_full 'Journal of the American Chemical Society'
_journal_page_first 3512
_journal_page_last 3513
_journal_paper_doi 10.1021/ja067995r
_journal_volume 129
_journal_year 2007
_chemical_formula_moiety 'C37 H29 N3 O4 Pd'
_chemical_formula_sum 'C37 H29 N3 O4 Pd'
_chemical_formula_weight 686.03
_chemical_name_systematic
; 
 ? 
;
_space_group_IT_number 14
_symmetry_cell_setting monoclinic
_symmetry_space_group_name_Hall '-P 2ybc'
_symmetry_space_group_name_H-M 'P 1 21/c 1'
_atom_sites_solution_hydrogens geom
_atom_sites_solution_primary direct
_atom_sites_solution_secondary difmap
_audit_creation_method SHELXL-97
_cell_angle_alpha 90.00
_cell_angle_beta 101.628(5)
_cell_angle_gamma 90.00
_cell_formula_units_Z 4
_cell_length_a 7.9498(10)
_cell_length_b 23.927(3)
_cell_length_c 15.737(2)
_cell_measurement_reflns_used 9822
_cell_measurement_temperature 100(2)
_cell_measurement_theta_max 26.03
_cell_measurement_theta_min 2.62
_cell_volume 2932.0(6)
_computing_cell_refinement 'Bruker SMART'
_computing_data_collection 'Bruker SMART'
_computing_data_reduction 'Bruker SAINT'
_computing_molecular_graphics 'SHELXTL (Sheldrick, 2000)'
_computing_publication_material 'SHELXTL (Sheldrick, 2000)'
_computing_structure_refinement 'SHELXTL (Sheldrick, 2000)'
_computing_structure_solution 'SHELXTL (Sheldrick, 2000)'
_diffrn_ambient_temperature 100(2)
_diffrn_measured_fraction_theta_full 0.999
_diffrn_measured_fraction_theta_max 0.999
_diffrn_measurement_device_type 'Bruker APEX'
_diffrn_measurement_method '\w scans'
_diffrn_radiation_monochromator graphite
_diffrn_radiation_source 'fine-focus sealed tube'
_diffrn_radiation_type MoK\a
_diffrn_radiation_wavelength 0.71073
_diffrn_reflns_av_R_equivalents 0.0367
_diffrn_reflns_av_sigmaI/netI 0.0373
_diffrn_reflns_limit_h_max 9
_diffrn_reflns_limit_h_min -8
_diffrn_reflns_limit_k_max 29
_diffrn_reflns_limit_k_min -29
_diffrn_reflns_limit_l_max 19
_diffrn_reflns_limit_l_min -19
_diffrn_reflns_number 20855
_diffrn_reflns_theta_full 26.00
_diffrn_reflns_theta_max 26.00
_diffrn_reflns_theta_min 1.70
_diffrn_standards_number 0
_exptl_absorpt_coefficient_mu 0.681
_exptl_absorpt_correction_T_max 0.9667
_exptl_absorpt_correction_T_min 0.8758
_exptl_absorpt_correction_type multi-scan
_exptl_absorpt_process_details 'SADABS (Sheldrick, 2002)'
_exptl_crystal_colour yellow
_exptl_crystal_density_diffrn 1.554
_exptl_crystal_description prism
_exptl_crystal_F_000 1400
_exptl_crystal_size_max 0.20
_exptl_crystal_size_mid 0.12
_exptl_crystal_size_min 0.05
_refine_diff_density_max 0.408
_refine_diff_density_min -0.262
_refine_diff_density_rms 0.075
_refine_ls_extinction_method none
_refine_ls_goodness_of_fit_ref 1.001
_refine_ls_hydrogen_treatment constr
_refine_ls_matrix_type full
_refine_ls_number_parameters 406
_refine_ls_number_reflns 5771
_refine_ls_number_restraints 0
_refine_ls_restrained_S_all 1.001
_refine_ls_R_factor_all 0.0419
_refine_ls_R_factor_gt 0.0293
_refine_ls_shift/su_max 0.001
_refine_ls_shift/su_mean 0.000
_refine_ls_structure_factor_coef Fsqd
_refine_ls_weighting_details 'calc w=1/[\s^2^(Fo^2^)+(0.0380P)^2^+0.9000P] where P=(Fo^2^+2Fc^2^)/3'
_refine_ls_weighting_scheme calc
_refine_ls_wR_factor_gt 0.0661
_refine_ls_wR_factor_ref 0.0710
_reflns_number_gt 4765
_reflns_number_total 5771
_reflns_threshold_expression I>2\s(I)
_cod_data_source_file ja067995rsi20061108_065139_3.cif
_cod_data_source_block (S,R)/(R,S)-9b
_cod_original_sg_symbol_H-M 'P 21/c'
_cod_database_code 4109218

loop_
_symmetry_equiv_pos_as_xyz
'x, y, z'
'-x, y+1/2, -z+1/2'
'-x, -y, -z'
'x, -y-1/2, z-1/2'

loop_
_atom_site_label
_atom_site_type_symbol
_atom_site_fract_x
_atom_site_fract_y
_atom_site_fract_z
_atom_site_U_iso_or_equiv
_atom_site_adp_type
_atom_site_occupancy
_atom_site_symmetry_multiplicity
_atom_site_calc_flag
_atom_site_refinement_flags
Pd1 Pd 0.28290(2) 0.430850(7) 0.345066(11) 0.01335(6) Uani 1 1 d .
O1 O 0.2262(2) 0.50334(7) 0.28552(10) 0.0158(4) Uani 1 1 d .
C2 C 0.3280(3) 0.54343(10) 0.28629(14) 0.0150(5) Uani 1 1 d .
C3 C 0.2438(3) 0.59405(10) 0.24131(15) 0.0161(5) Uani 1 1 d .
C4 C 0.1184(3) 0.58550(11) 0.16624(16) 0.0203(6) Uani 1 1 d .
H4 H 0.0914 0.5487 0.1451 0.024 Uiso 1 1 calc R
C5 C 0.0335(4) 0.63114(11) 0.12280(17) 0.0260(6) Uani 1 1 d .
H5 H -0.0510 0.6256 0.0715 0.031 Uiso 1 1 calc R
C6 C 0.0718(4) 0.68466(11) 0.15414(17) 0.0259(6) Uani 1 1 d .
H6 H 0.0149 0.7158 0.1235 0.031 Uiso 1 1 calc R
C7 C 0.1922(3) 0.69328(11) 0.22969(17) 0.0232(6) Uani 1 1 d .
H7 H 0.2160 0.7301 0.2515 0.028 Uiso 1 1 calc R
C8 C 0.2777(3) 0.64812(10) 0.27328(16) 0.0192(5) Uani 1 1 d .
H8 H 0.3600 0.6540 0.3253 0.023 Uiso 1 1 calc R
C9 C 0.5133(3) 0.54203(10) 0.32217(15) 0.0149(5) Uani 1 1 d .
C10 C 0.6136(3) 0.58253(10) 0.28925(16) 0.0180(5) Uani 1 1 d .
H10 H 0.5576 0.6082 0.2468 0.022 Uiso 1 1 calc R
C11 C 0.7884(3) 0.58608(11) 0.31638(16) 0.0194(6) Uani 1 1 d .
H11 H 0.8525 0.6131 0.2920 0.023 Uiso 1 1 calc R
C12 C 0.8702(3) 0.54951(11) 0.38008(16) 0.0200(6) Uani 1 1 d .
H12 H 0.9906 0.5523 0.4010 0.024 Uiso 1 1 calc R
C13 C 0.7774(3) 0.50910(10) 0.41318(16) 0.0195(5) Uani 1 1 d .
H13 H 0.8358 0.4850 0.4575 0.023 Uiso 1 1 calc R
C14 C 0.5998(3) 0.50231(10) 0.38361(14) 0.0154(5) Uani 1 1 d .
N15 N 0.5098(3) 0.45729(8) 0.40958(12) 0.0151(4) Uani 1 1 d .
C16 C 0.5748(3) 0.42301(10) 0.47851(15) 0.0160(5) Uani 1 1 d .
O17 O 0.7099(2) 0.42758(7) 0.53190(11) 0.0209(4) Uani 1 1 d .
C18 C 0.4533(3) 0.37543(10) 0.49121(15) 0.0178(5) Uani 1 1 d .
H18A H 0.5222 0.3426 0.5158 0.021 Uiso 1 1 calc R
H18B H 0.3836 0.3873 0.5335 0.021 Uiso 1 1 calc R
N19 N 0.3362(3) 0.35874(8) 0.40864(12) 0.0147(4) Uani 1 1 d .
C20 C 0.4245(3) 0.32028(10) 0.35454(15) 0.0179(5) Uani 1 1 d .
H20A H 0.3459 0.3141 0.2980 0.021 Uiso 1 1 calc R
H20B H 0.5276 0.3396 0.3429 0.021 Uiso 1 1 calc R
C21 C 0.4785(3) 0.26423(11) 0.39430(15) 0.0184(5) Uani 1 1 d .
C22 C 0.6399(3) 0.25656(13) 0.44663(16) 0.0265(6) Uani 1 1 d .
H22 H 0.7160 0.2874 0.4599 0.032 Uiso 1 1 calc R
C23 C 0.6905(4) 0.20400(15) 0.47958(18) 0.0380(8) Uani 1 1 d .
H23 H 0.8006 0.1991 0.5157 0.046 Uiso 1 1 calc R
C24 C 0.5819(4) 0.15890(13) 0.46014(19) 0.0376(8) Uani 1 1 d .
H24 H 0.6174 0.1231 0.4831 0.045 Uiso 1 1 calc R
C25 C 0.4230(4) 0.16544(12) 0.40787(18) 0.0320(7) Uani 1 1 d .
H25 H 0.3483 0.1343 0.3945 0.038 Uiso 1 1 calc R
C26 C 0.3717(4) 0.21784(11) 0.37464(16) 0.0218(6) Uani 1 1 d .
H26 H 0.2620 0.2222 0.3379 0.026 Uiso 1 1 calc R
C27 C 0.1666(3) 0.33625(11) 0.42015(16) 0.0188(5) Uani 1 1 d .
H27A H 0.1378 0.3525 0.4733 0.023 Uiso 1 1 calc R
H27B H 0.1754 0.2952 0.4279 0.023 Uiso 1 1 calc R
C28 C 0.0219(3) 0.34968(10) 0.34225(16) 0.0188(5) Uani 1 1 d .
O29 O -0.1100(2) 0.32137(7) 0.33125(12) 0.0258(4) Uani 1 1 d .
N30 N 0.0578(3) 0.39314(8) 0.29482(12) 0.0160(4) Uani 1 1 d .
C31 C -0.0693(3) 0.41507(10) 0.22634(16) 0.0180(5) Uani 1 1 d .
C32 C -0.2339(3) 0.42796(11) 0.23865(19) 0.0250(6) Uani 1 1 d .
H32 H -0.2677 0.4174 0.2910 0.030 Uiso 1 1 calc R
C33 C -0.3484(4) 0.45610(12) 0.1747(2) 0.0324(7) Uani 1 1 d .
H33 H -0.4608 0.4642 0.1833 0.039 Uiso 1 1 calc R
C34 C -0.3006(4) 0.47253(12) 0.09847(19) 0.0325(7) Uani 1 1 d .
H34 H -0.3780 0.4932 0.0561 0.039 Uiso 1 1 calc R
C35 C -0.1400(3) 0.45866(11) 0.08455(17) 0.0248(6) Uani 1 1 d .
H35 H -0.1074 0.4695 0.0321 0.030 Uiso 1 1 calc R
C36 C -0.0243(3) 0.42868(10) 0.14731(16) 0.0187(5) Uani 1 1 d .
C37 C 0.1415(3) 0.41155(11) 0.12388(15) 0.0197(6) Uani 1 1 d .
O38 O 0.2254(2) 0.44499(8) 0.09075(12) 0.0261(4) Uani 1 1 d .
C39 C 0.1939(3) 0.35122(11) 0.13248(15) 0.0178(5) Uani 1 1 d .
C40 C 0.0803(3) 0.30900(11) 0.14661(15) 0.0201(6) Uani 1 1 d .
H40 H -0.0317 0.3185 0.1544 0.024 Uiso 1 1 calc R
C41 C 0.1306(4) 0.25340(11) 0.14925(16) 0.0225(6) Uani 1 1 d .
H41 H 0.0524 0.2248 0.1574 0.027 Uiso 1 1 calc R
C42 C 0.2951(4) 0.23960(11) 0.14004(16) 0.0268(6) Uani 1 1 d .
H42 H 0.3299 0.2016 0.1423 0.032 Uiso 1 1 calc R
C43 C 0.4089(4) 0.28116(12) 0.12751(16) 0.0268(6) Uani 1 1 d .
H43 H 0.5222 0.2716 0.1220 0.032 Uiso 1 1 calc R
C44 C 0.3582(3) 0.33649(11) 0.12300(16) 0.0234(6) Uani 1 1 d .
H44 H 0.4364 0.3647 0.1133 0.028 Uiso 1 1 calc R

loop_
_atom_site_aniso_label
_atom_site_aniso_U_11
_atom_site_aniso_U_22
_atom_site_aniso_U_33
_atom_site_aniso_U_23
_atom_site_aniso_U_13
_atom_site_aniso_U_12
Pd1 0.01379(11) 0.01185(10) 0.01359(10) -0.00054(7) 0.00083(7) -0.00257(8)
O1 0.0143(9) 0.0126(9) 0.0189(9) 0.0003(7) -0.0001(7) -0.0026(7)
C2 0.0169(13) 0.0174(13) 0.0107(11) -0.0037(9) 0.0025(10) -0.0011(10)
C3 0.0136(13) 0.0173(13) 0.0180(12) 0.0032(10) 0.0046(10) -0.0008(10)
C4 0.0176(14) 0.0202(14) 0.0229(13) 0.0008(10) 0.0031(11) -0.0021(11)
C5 0.0222(15) 0.0297(16) 0.0241(14) 0.0026(12) 0.0000(11) -0.0002(12)
C6 0.0255(16) 0.0233(15) 0.0296(15) 0.0070(11) 0.0073(12) 0.0068(12)
C7 0.0251(15) 0.0161(14) 0.0300(14) 0.0011(11) 0.0095(12) 0.0021(11)
C8 0.0200(14) 0.0194(13) 0.0181(12) -0.0003(10) 0.0036(10) -0.0018(11)
C9 0.0149(13) 0.0143(12) 0.0158(12) -0.0037(9) 0.0035(10) -0.0005(10)
C10 0.0207(14) 0.0162(13) 0.0175(12) 0.0002(9) 0.0046(10) 0.0006(10)
C11 0.0193(14) 0.0186(13) 0.0219(13) 0.0009(10) 0.0082(11) -0.0047(10)
C12 0.0109(13) 0.0232(13) 0.0239(13) -0.0020(11) -0.0010(10) -0.0039(11)
C13 0.0191(14) 0.0185(13) 0.0195(12) 0.0004(10) 0.0006(10) -0.0017(11)
C14 0.0171(13) 0.0173(13) 0.0118(11) -0.0042(9) 0.0028(9) -0.0016(10)
N15 0.0147(11) 0.0147(11) 0.0148(10) -0.0009(8) 0.0003(8) -0.0034(9)
C16 0.0198(14) 0.0151(13) 0.0130(11) -0.0018(9) 0.0032(10) 0.0014(10)
O17 0.0187(10) 0.0238(10) 0.0181(9) 0.0028(7) -0.0012(7) -0.0029(8)
C18 0.0239(14) 0.0161(13) 0.0121(11) -0.0012(9) 0.0008(10) -0.0044(11)
N19 0.0172(11) 0.0127(10) 0.0141(10) -0.0010(8) 0.0029(8) -0.0028(8)
C20 0.0206(14) 0.0193(13) 0.0144(12) -0.0008(10) 0.0051(10) -0.0015(11)
C21 0.0193(14) 0.0241(14) 0.0131(12) 0.0013(10) 0.0069(10) 0.0031(11)
C22 0.0203(15) 0.0398(17) 0.0197(13) 0.0050(12) 0.0044(11) 0.0053(13)
C23 0.0305(18) 0.061(2) 0.0228(15) 0.0147(15) 0.0063(13) 0.0242(16)
C24 0.053(2) 0.0339(18) 0.0321(16) 0.0172(14) 0.0241(15) 0.0251(16)
C25 0.048(2) 0.0213(15) 0.0322(16) 0.0012(12) 0.0217(14) 0.0046(14)
C26 0.0256(15) 0.0202(14) 0.0211(13) -0.0004(10) 0.0080(11) 0.0026(11)
C27 0.0201(14) 0.0171(13) 0.0204(13) -0.0004(10) 0.0068(11) -0.0056(11)
C28 0.0226(14) 0.0140(13) 0.0210(13) -0.0078(10) 0.0070(11) -0.0032(11)
O29 0.0230(11) 0.0209(10) 0.0328(11) -0.0008(8) 0.0040(8) -0.0095(8)
N30 0.0136(11) 0.0157(11) 0.0183(10) -0.0035(8) 0.0020(8) -0.0033(8)
C31 0.0153(13) 0.0105(12) 0.0255(13) -0.0052(10) -0.0020(10) -0.0042(10)
C32 0.0180(14) 0.0190(14) 0.0374(15) -0.0119(12) 0.0043(11) -0.0028(11)
C33 0.0170(15) 0.0264(16) 0.0494(19) -0.0198(14) -0.0036(13) 0.0049(12)
C34 0.0258(17) 0.0232(15) 0.0393(17) -0.0124(13) -0.0156(13) 0.0089(12)
C35 0.0248(15) 0.0175(14) 0.0263(14) -0.0049(11) -0.0086(11) 0.0008(11)
C36 0.0195(14) 0.0124(12) 0.0219(12) -0.0038(10) -0.0016(10) -0.0041(11)
C37 0.0202(14) 0.0208(13) 0.0142(12) -0.0025(10) -0.0060(10) -0.0004(11)
O38 0.0254(11) 0.0238(10) 0.0286(10) 0.0076(8) 0.0046(8) -0.0018(8)
C39 0.0197(14) 0.0207(13) 0.0117(11) -0.0005(9) 0.0000(10) 0.0017(11)
C40 0.0208(14) 0.0228(14) 0.0155(12) -0.0031(10) 0.0009(10) 0.0016(11)
C41 0.0287(16) 0.0204(14) 0.0179(13) -0.0014(10) 0.0036(11) -0.0029(12)
C42 0.0419(18) 0.0203(14) 0.0199(14) 0.0003(11) 0.0102(12) 0.0103(13)
C43 0.0284(16) 0.0327(16) 0.0210(13) 0.0029(11) 0.0094(12) 0.0099(13)
C44 0.0249(15) 0.0287(15) 0.0173(13) 0.0028(11) 0.0063(11) -0.0001(12)

loop_
_atom_type_symbol
_atom_type_description
_atom_type_scat_dispersion_real
_atom_type_scat_dispersion_imag
_atom_type_scat_source
C C 0.0033 0.0016 'International Tables Vol C Tables 4.2.6.8 and 6.1.1.4'
H H 0.0000 0.0000 'International Tables Vol C Tables 4.2.6.8 and 6.1.1.4'
N N 0.0061 0.0033 'International Tables Vol C Tables 4.2.6.8 and 6.1.1.4'
O O 0.0106 0.0060 'International Tables Vol C Tables 4.2.6.8 and 6.1.1.4'
Pd Pd -0.9988 1.0072 'International Tables Vol C Tables 4.2.6.8 and 6.1.1.4'

loop_
_geom_angle_atom_site_label_1
_geom_angle_atom_site_label_2
_geom_angle_atom_site_label_3
_geom_angle
O1 Pd1 N15 93.42(7)
O1 Pd1 N19 177.91(7)
N15 Pd1 N19 86.56(8)
O1 Pd1 N30 96.13(7)
N15 Pd1 N30 170.03(8)
N19 Pd1 N30 83.79(8)
C2 O1 Pd1 125.50(16)
O1 C2 C9 125.6(2)
O1 C2 C3 112.9(2)
C9 C2 C3 121.3(2)
C8 C3 C4 119.6(2)
C8 C3 C2 123.1(2)
C4 C3 C2 117.2(2)
C5 C4 C3 119.6(2)
C5 C4 H4 120.2
C3 C4 H4 120.2
C6 C5 C4 120.1(2)
C6 C5 H5 119.9
C4 C5 H5 119.9
C7 C6 C5 120.6(2)
C7 C6 H6 119.7
C5 C6 H6 119.7
C8 C7 C6 119.7(2)
C8 C7 H7 120.1
C6 C7 H7 120.1
C7 C8 C3 120.4(2)
C7 C8 H8 119.8
C3 C8 H8 119.8
C10 C9 C14 118.2(2)
C10 C9 C2 116.0(2)
C14 C9 C2 125.7(2)
C11 C10 C9 122.5(2)
C11 C10 H10 118.7
C9 C10 H10 118.7
C10 C11 C12 118.9(2)
C10 C11 H11 120.6
C12 C11 H11 120.6
C13 C12 C11 120.4(2)
C13 C12 H12 119.8
C11 C12 H12 119.8
C12 C13 C14 122.3(2)
C12 C13 H13 118.9
C14 C13 H13 118.9
N15 C14 C13 122.1(2)
N15 C14 C9 120.3(2)
C13 C14 C9 117.5(2)
C16 N15 C14 123.9(2)
C16 N15 Pd1 111.78(16)
C14 N15 Pd1 124.12(16)
O17 C16 N15 128.6(2)
O17 C16 C18 117.7(2)
N15 C16 C18 113.6(2)
N19 C18 C16 112.61(19)
N19 C18 H18A 109.1
C16 C18 H18A 109.1
N19 C18 H18B 109.1
C16 C18 H18B 109.1
H18A C18 H18B 107.8
C18 N19 C27 114.21(18)
C18 N19 C20 111.86(19)
C27 N19 C20 112.31(18)
C18 N19 Pd1 103.72(14)
C27 N19 Pd1 105.45(15)
C20 N19 Pd1 108.55(14)
C21 C20 N19 115.62(19)
C21 C20 H20A 108.4
N19 C20 H20A 108.4
C21 C20 H20B 108.4
N19 C20 H20B 108.4
H20A C20 H20B 107.4
C22 C21 C26 118.3(2)
C22 C21 C20 121.1(2)
C26 C21 C20 120.5(2)
C23 C22 C21 120.3(3)
C23 C22 H22 119.9
C21 C22 H22 119.9
C24 C23 C22 120.4(3)
C24 C23 H23 119.8
C22 C23 H23 119.8
C25 C24 C23 120.3(3)
C25 C24 H24 119.9
C23 C24 H24 119.9
C24 C25 C26 119.6(3)
C24 C25 H25 120.2
C26 C25 H25 120.2
C25 C26 C21 121.1(3)
C25 C26 H26 119.5
C21 C26 H26 119.5
N19 C27 C28 112.09(19)
N19 C27 H27A 109.2
C28 C27 H27A 109.2
N19 C27 H27B 109.2
C28 C27 H27B 109.2
H27A C27 H27B 107.9
O29 C28 N30 128.2(2)
O29 C28 C27 118.5(2)
N30 C28 C27 113.4(2)
C28 N30 C31 120.6(2)
C28 N30 Pd1 113.52(16)
C31 N30 Pd1 124.81(16)
C32 C31 C36 119.1(2)
C32 C31 N30 121.3(2)
C36 C31 N30 119.4(2)
C33 C32 C31 120.2(3)
C33 C32 H32 119.9
C31 C32 H32 119.9
C34 C33 C32 120.7(3)
C34 C33 H33 119.6
C32 C33 H33 119.6
C35 C34 C33 119.6(3)
C35 C34 H34 120.2
C33 C34 H34 120.2
C34 C35 C36 120.5(3)
C34 C35 H35 119.7
C36 C35 H35 119.7
C31 C36 C35 119.7(2)
C31 C36 C37 123.4(2)
C35 C36 C37 116.9(2)
O38 C37 C36 120.6(2)
O38 C37 C39 120.1(2)
C36 C37 C39 118.9(2)
C44 C39 C40 118.9(2)
C44 C39 C37 119.0(2)
C40 C39 C37 122.1(2)
C41 C40 C39 120.3(2)
C41 C40 H40 119.9
C39 C40 H40 119.9
C42 C41 C40 119.9(3)
C42 C41 H41 120.0
C40 C41 H41 120.0
C41 C42 C43 120.1(3)
C41 C42 H42 119.9
C43 C42 H42 119.9
C44 C43 C42 120.2(3)
C44 C43 H43 119.9
C42 C43 H43 119.9
C43 C44 C39 120.5(3)
C43 C44 H44 119.7
C39 C44 H44 119.7

loop_
_geom_bond_atom_site_label_1
_geom_bond_atom_site_label_2
_geom_bond_distance
Pd1 O1 1.9798(16)
Pd1 N15 1.987(2)
Pd1 N19 1.9966(19)
Pd1 N30 2.018(2)
O1 C2 1.253(3)
C2 C9 1.468(3)
C2 C3 1.492(3)
C3 C8 1.395(3)
C3 C4 1.399(3)
C4 C5 1.389(4)
C4 H4 0.9500
C5 C6 1.384(4)
C5 H5 0.9500
C6 C7 1.383(4)
C6 H6 0.9500
C7 C8 1.383(4)
C7 H7 0.9500
C8 H8 0.9500
C9 C10 1.418(3)
C9 C14 1.429(3)
C10 C11 1.372(4)
C10 H10 0.9500
C11 C12 1.389(4)
C11 H11 0.9500
C12 C13 1.380(3)
C12 H12 0.9500
C13 C14 1.405(3)
C13 H13 0.9500
C14 N15 1.399(3)
N15 C16 1.375(3)
C16 O17 1.228(3)
C16 C18 1.532(3)
C18 N19 1.492(3)
C18 H18A 0.9900
C18 H18B 0.9900
N19 C27 1.496(3)
N19 C20 1.519(3)
C20 C21 1.505(3)
C20 H20A 0.9900
C20 H20B 0.9900
C21 C22 1.390(3)
C21 C26 1.394(4)
C22 C23 1.389(4)
C22 H22 0.9500
C23 C24 1.377(5)
C23 H23 0.9500
C24 C25 1.371(4)
C24 H24 0.9500
C25 C26 1.388(4)
C25 H25 0.9500
C26 H26 0.9500
C27 C28 1.537(3)
C27 H27A 0.9900
C27 H27B 0.9900
C28 O29 1.231(3)
C28 N30 1.344(3)
N30 C31 1.420(3)
C31 C32 1.396(4)
C31 C36 1.400(4)
C32 C33 1.388(4)
C32 H32 0.9500
C33 C34 1.386(4)
C33 H33 0.9500
C34 C35 1.379(4)
C34 H34 0.9500
C35 C36 1.404(3)
C35 H35 0.9500
C36 C37 1.496(4)
C37 O38 1.223(3)
C37 C39 1.501(4)
C39 C44 1.390(4)
C39 C40 1.403(4)
C40 C41 1.388(4)
C40 H40 0.9500
C41 C42 1.384(4)
C41 H41 0.9500
C42 C43 1.385(4)
C42 H42 0.9500
C43 C44 1.381(4)
C43 H43 0.9500
C44 H44 0.9500

loop_
_geom_torsion_atom_site_label_1
_geom_torsion_atom_site_label_2
_geom_torsion_atom_site_label_3
_geom_torsion_atom_site_label_4
_geom_torsion
N15 Pd1 O1 C2 9.58(19)
N30 Pd1 O1 C2 -173.28(18)
Pd1 O1 C2 C9 8.0(3)
Pd1 O1 C2 C3 -175.40(14)
O1 C2 C3 C8 138.5(2)
C9 C2 C3 C8 -44.8(3)
O1 C2 C3 C4 -37.8(3)
C9 C2 C3 C4 139.0(2)
C8 C3 C4 C5 2.3(4)
C2 C3 C4 C5 178.7(2)
C3 C4 C5 C6 -0.6(4)
C4 C5 C6 C7 -1.2(4)
C5 C6 C7 C8 1.4(4)
C6 C7 C8 C3 0.3(4)
C4 C3 C8 C7 -2.1(4)
C2 C3 C8 C7 -178.3(2)
O1 C2 C9 C10 157.2(2)
C3 C2 C9 C10 -19.1(3)
O1 C2 C9 C14 -19.9(4)
C3 C2 C9 C14 163.8(2)
C14 C9 C10 C11 -2.4(4)
C2 C9 C10 C11 -179.7(2)
C9 C10 C11 C12 -1.6(4)
C10 C11 C12 C13 2.2(4)
C11 C12 C13 C14 1.2(4)
C12 C13 C14 N15 172.2(2)
C12 C13 C14 C9 -5.1(4)
C10 C9 C14 N15 -171.8(2)
C2 C9 C14 N15 5.3(4)
C10 C9 C14 C13 5.5(3)
C2 C9 C14 C13 -177.4(2)
C13 C14 N15 C16 14.5(3)
C9 C14 N15 C16 -168.4(2)
C13 C14 N15 Pd1 -159.51(18)
C9 C14 N15 Pd1 17.7(3)
O1 Pd1 N15 C16 163.22(16)
N19 Pd1 N15 C16 -14.68(16)
O1 Pd1 N15 C14 -22.16(19)
N19 Pd1 N15 C14 159.94(19)
C14 N15 C16 O17 6.3(4)
Pd1 N15 C16 O17 -179.0(2)
C14 N15 C16 C18 -177.7(2)
Pd1 N15 C16 C18 -3.1(2)
O17 C16 C18 N19 -156.1(2)
N15 C16 C18 N19 27.5(3)
C16 C18 N19 C27 -150.5(2)
C16 C18 N19 C20 80.5(2)
C16 C18 N19 Pd1 -36.3(2)
N15 Pd1 N19 C18 27.66(15)
N30 Pd1 N19 C18 -149.83(15)
N15 Pd1 N19 C27 148.02(15)
N30 Pd1 N19 C27 -29.47(14)
N15 Pd1 N19 C20 -91.43(15)
N30 Pd1 N19 C20 91.07(15)
C18 N19 C20 C21 64.5(3)
C27 N19 C20 C21 -65.5(3)
Pd1 N19 C20 C21 178.34(17)
N19 C20 C21 C22 -90.1(3)
N19 C20 C21 C26 94.3(3)
C26 C21 C22 C23 -1.3(4)
C20 C21 C22 C23 -177.1(2)
C21 C22 C23 C24 0.6(4)
C22 C23 C24 C25 0.2(4)
C23 C24 C25 C26 -0.1(4)
C24 C25 C26 C21 -0.7(4)
C22 C21 C26 C25 1.4(4)
C20 C21 C26 C25 177.2(2)
C18 N19 C27 C28 148.4(2)
C20 N19 C27 C28 -82.8(2)
Pd1 N19 C27 C28 35.2(2)
N19 C27 C28 O29 159.8(2)
N19 C27 C28 N30 -21.4(3)
O29 C28 N30 C31 5.7(4)
C27 C28 N30 C31 -172.9(2)
O29 C28 N30 Pd1 174.6(2)
C27 C28 N30 Pd1 -4.1(3)
O1 Pd1 N30 C28 -157.91(16)
N19 Pd1 N30 C28 19.98(17)
O1 Pd1 N30 C31 10.4(2)
N19 Pd1 N30 C31 -171.7(2)
C28 N30 C31 C32 49.2(3)
Pd1 N30 C31 C32 -118.3(2)
C28 N30 C31 C36 -136.5(2)
Pd1 N30 C31 C36 55.9(3)
C36 C31 C32 C33 -2.8(4)
N30 C31 C32 C33 171.4(2)
C31 C32 C33 C34 -1.0(4)
C32 C33 C34 C35 2.8(4)
C33 C34 C35 C36 -0.7(4)
C32 C31 C36 C35 4.8(3)
N30 C31 C36 C35 -169.6(2)
C32 C31 C36 C37 -173.5(2)
N30 C31 C36 C37 12.2(4)
C34 C35 C36 C31 -3.1(4)
C34 C35 C36 C37 175.3(2)
C31 C36 C37 O38 -135.1(3)
C35 C36 C37 O38 46.6(3)
C31 C36 C37 C39 51.6(3)
C35 C36 C37 C39 -126.8(2)
O38 C37 C39 C44 15.9(3)
C36 C37 C39 C44 -170.8(2)
O38 C37 C39 C40 -161.7(2)
C36 C37 C39 C40 11.6(3)
C44 C39 C40 C41 -1.3(4)
C37 C39 C40 C41 176.3(2)
C39 C40 C41 C42 1.6(4)
C40 C41 C42 C43 -0.5(4)
C41 C42 C43 C44 -0.9(4)
C42 C43 C44 C39 1.1(4)
C40 C39 C44 C43 -0.1(4)
C37 C39 C44 C43 -177.7(2)
